data_2216249
loop_
_publ_author_name
'Wan, Xin-Sheng'
'Zhang, Hai-Yan'
'Niu, Cao-Yuan'
'Kou, Chun-Hong'
'Feng, Cao-Ling'

_publ_section_title
;
 (2,9-Dimethoxy-1,10-phenanthroline-\k^2^<i>N</i>,<i>N</i>')nitratosilver(I)
;
_journal_coeditor_code BH2139
_journal_issue 12
_journal_name_full 'Acta Crystallographica Section E'
_journal_page_first m2951
_journal_page_last m2951
_journal_paper_doi 10.1107/S1600536807055146
_journal_volume 63
_journal_year 2007
_chemical_formula_iupac '[Ag (N O3) (C14 H12 N2 O2)]'
_chemical_formula_moiety 'C14 H12 Ag N3 O5'
_chemical_formula_sum 'C14 H12 Ag N3 O5'
_chemical_formula_weight 410.14
_chemical_name_systematic
;
(2,9-Dimethoxy-1,10-phenanthroline-\k^2^<i>N</i>,<i>N</i>')nitratosilver(I)
;
_space_group_IT_number 2
_symmetry_cell_setting triclinic
_symmetry_space_group_name_Hall '-P 1'
_symmetry_space_group_name_H-M 'P -1'
_atom_sites_solution_hydrogens geom
_atom_sites_solution_primary direct
_atom_sites_solution_secondary difmap
_audit_creation_method SHELXL97
_cell_angle_alpha 105.174(3)
_cell_angle_beta 92.224(3)
_cell_angle_gamma 92.896(3)
_cell_formula_units_Z 2
_cell_length_a 6.8510(12)
_cell_length_b 10.3094(17)
_cell_length_c 10.7294(18)
_cell_measurement_reflns_used 1736
_cell_measurement_temperature 291(2)
_cell_measurement_theta_max 25.49
_cell_measurement_theta_min 2.98
_cell_volume 729.4(2)
_computing_cell_refinement 'SMART (Bruker, 2001)'
_computing_data_collection 'SMART (Bruker, 2001)'
_computing_data_reduction 'SAINT (Bruker, 2001)'
_computing_molecular_graphics 'SHELXTL (Bruker, 2001)'
_computing_publication_material 'SHELXTL (Bruker, 2001)'
_computing_structure_refinement 'SHELXL97 (Sheldrick, 1997)'
_computing_structure_solution 'SHELXS97 (Sheldrick, 1997)'
_diffrn_ambient_temperature 291(2)
_diffrn_measured_fraction_theta_full 0.980
_diffrn_measured_fraction_theta_max 0.980
_diffrn_measurement_device_type 'Bruker APEX-II CCD detector'
_diffrn_measurement_method '\f and \w scans'
_diffrn_radiation_monochromator graphite
_diffrn_radiation_source 'fine-focus sealed tube'
_diffrn_radiation_type MoK\a
_diffrn_radiation_wavelength 0.71073
_diffrn_reflns_av_R_equivalents 0.0153
_diffrn_reflns_av_sigmaI/netI 0.0298
_diffrn_reflns_limit_h_max 7
_diffrn_reflns_limit_h_min -8
_diffrn_reflns_limit_k_max 12
_diffrn_reflns_limit_k_min -9
_diffrn_reflns_limit_l_max 12
_diffrn_reflns_limit_l_min -12
_diffrn_reflns_number 3810
_diffrn_reflns_theta_full 25.49
_diffrn_reflns_theta_max 25.49
_diffrn_reflns_theta_min 2.98
_diffrn_standards_decay_% 0
_diffrn_standards_interval_count 0
_diffrn_standards_interval_time 0
_diffrn_standards_number 0
_exptl_absorpt_coefficient_mu 1.412
_exptl_absorpt_correction_T_max 0.8602
_exptl_absorpt_correction_T_min 0.5387
_exptl_absorpt_correction_type multi-scan
_exptl_absorpt_process_details '(SADABS; Bruker, 2001)'
_exptl_crystal_colour colourless
_exptl_crystal_density_diffrn 1.867
_exptl_crystal_density_method 'not measured'
_exptl_crystal_description needle
_exptl_crystal_F_000 408
_exptl_crystal_size_max 0.50
_exptl_crystal_size_mid 0.30
_exptl_crystal_size_min 0.11
_refine_diff_density_max 1.513
_refine_diff_density_min -0.648
_refine_ls_extinction_method none
_refine_ls_goodness_of_fit_ref 1.071
_refine_ls_hydrogen_treatment constr
_refine_ls_matrix_type full
_refine_ls_number_parameters 210
_refine_ls_number_reflns 2659
_refine_ls_number_restraints 0
_refine_ls_restrained_S_all 1.071
_refine_ls_R_factor_all 0.0506
_refine_ls_R_factor_gt 0.0433
_refine_ls_shift/su_max 0.000
_refine_ls_shift/su_mean 0.000
_refine_ls_structure_factor_coef Fsqd
_refine_ls_weighting_details 'calc w=1/[\s^2^(Fo^2^)+(0.0759P)^2^+0.3168P] where P=(Fo^2^+2Fc^2^)/3'
_refine_ls_weighting_scheme calc
_refine_ls_wR_factor_gt 0.1146
_refine_ls_wR_factor_ref 0.1221
_reflns_number_gt 2271
_reflns_number_total 2659
_reflns_threshold_expression I>2\s(I)
_cod_data_source_file bh2139.cif
_cod_data_source_block I
_cod_database_code 2216249
_cod_database_fobs_code 2216249

loop_
_symmetry_equiv_pos_as_xyz
'x, y, z'
'-x, -y, -z'

loop_
_atom_site_type_symbol
_atom_site_label
_atom_site_fract_x
_atom_site_fract_y
_atom_site_fract_z
_atom_site_U_iso_or_equiv
_atom_site_adp_type
_atom_site_calc_flag
_atom_site_refinement_flags
_atom_site_occupancy
Ag Ag1 0.21110(6) 0.31461(3) 0.64007(3) 0.05986(19) Uani d . 1
O O1 0.3742(7) 0.2845(5) 0.8828(4) 0.0870(13) Uani d . 1
O O2 0.1719(7) 0.1546(4) 0.7418(4) 0.0807(12) Uani d . 1
O O3 0.2569(8) 0.0994(4) 0.9147(3) 0.0861(14) Uani d . 1
O O4 0.1377(5) 0.5804(3) 0.8756(3) 0.0524(8) Uani d . 1
O O5 0.2725(5) 0.1390(3) 0.3440(3) 0.0558(8) Uani d . 1
N N1 0.2584(5) 0.3565(3) 0.4420(3) 0.0381(7) Uani d . 1
N N2 0.1984(4) 0.5443(3) 0.6671(3) 0.0361(7) Uani d . 1
N N3 0.2718(6) 0.1797(4) 0.8481(3) 0.0550(10) Uani d . 1
C C1 0.2876(6) 0.2654(4) 0.3324(4) 0.0428(9) Uani d . 1
C C2 0.3284(6) 0.2990(5) 0.2166(4) 0.0462(10) Uani d . 1
H H2 0.3477 0.2327 0.1414 0.055 Uiso calc R 1
C C3 0.3388(6) 0.4321(5) 0.2181(4) 0.0492(10) Uani d . 1
H H3 0.3669 0.4568 0.1430 0.059 Uiso calc R 1
C C4 0.3077(6) 0.5324(5) 0.3314(4) 0.0430(9) Uani d . 1
C C5 0.3116(7) 0.6722(5) 0.3377(4) 0.0540(11) Uani d . 1
H H5 0.3367 0.7005 0.2640 0.065 Uiso calc R 1
C C6 0.2793(8) 0.7641(5) 0.4488(5) 0.0558(11) Uani d . 1
H H6 0.2828 0.8549 0.4506 0.067 Uiso calc R 1
C C7 0.2401(6) 0.7249(4) 0.5630(4) 0.0444(9) Uani d . 1
C C8 0.2094(6) 0.8164(4) 0.6822(5) 0.0499(10) Uani d . 1
H H8 0.2114 0.9080 0.6877 0.060 Uiso calc R 1
C C9 0.1771(6) 0.7737(4) 0.7882(4) 0.0476(10) Uani d . 1
H H9 0.1590 0.8348 0.8670 0.057 Uiso calc R 1
C C10 0.1713(6) 0.6350(4) 0.7773(4) 0.0405(9) Uani d . 1
C C11 0.2338(5) 0.5881(4) 0.5614(4) 0.0353(8) Uani d . 1
C C12 0.2668(5) 0.4886(4) 0.4419(4) 0.0370(8) Uani d . 1
C C13 0.2794(9) 0.0303(5) 0.2287(5) 0.0701(15) Uani d . 1
H H13A 0.1730 0.0342 0.1692 0.105 Uiso calc R 1
H H13B 0.2686 -0.0541 0.2508 0.105 Uiso calc R 1
H H13C 0.4013 0.0383 0.1893 0.105 Uiso calc R 1
C C14 0.1242(8) 0.6691(6) 1.0025(5) 0.0644(13) Uani d . 1
H H14A 0.2473 0.7191 1.0299 0.097 Uiso calc R 1
H H14B 0.0923 0.6171 1.0620 0.097 Uiso calc R 1
H H14C 0.0239 0.7303 1.0002 0.097 Uiso calc R 1

loop_
_atom_site_aniso_label
_atom_site_aniso_U_11
_atom_site_aniso_U_22
_atom_site_aniso_U_33
_atom_site_aniso_U_12
_atom_site_aniso_U_13
_atom_site_aniso_U_23
Ag1 0.0811(3) 0.0493(3) 0.0537(3) 0.00036(19) -0.00120(19) 0.02297(18)
O1 0.081(3) 0.101(3) 0.076(3) -0.022(2) -0.002(2) 0.024(2)
O2 0.136(4) 0.051(2) 0.057(2) -0.008(2) -0.016(2) 0.0224(17)
O3 0.164(4) 0.055(2) 0.0444(19) 0.020(2) 0.005(2) 0.0189(17)
O4 0.0637(19) 0.0552(19) 0.0365(15) 0.0055(15) 0.0068(13) 0.0078(13)
O5 0.075(2) 0.0411(16) 0.0458(17) 0.0042(15) 0.0011(15) 0.0020(13)
N1 0.0361(17) 0.0416(18) 0.0326(16) 0.0007(14) -0.0027(13) 0.0040(13)
N2 0.0326(16) 0.0376(17) 0.0352(16) 0.0008(13) -0.0004(12) 0.0049(13)
N3 0.076(3) 0.046(2) 0.043(2) 0.016(2) 0.0104(19) 0.0083(18)
C1 0.039(2) 0.045(2) 0.040(2) 0.0040(17) -0.0024(16) 0.0044(17)
C2 0.045(2) 0.055(3) 0.0325(19) 0.0038(19) 0.0004(16) 0.0006(18)
C3 0.044(2) 0.067(3) 0.035(2) -0.001(2) -0.0003(17) 0.0120(19)
C4 0.036(2) 0.053(2) 0.041(2) -0.0004(17) -0.0030(16) 0.0147(18)
C5 0.060(3) 0.059(3) 0.046(2) -0.007(2) -0.004(2) 0.023(2)
C6 0.071(3) 0.046(3) 0.055(3) -0.001(2) -0.002(2) 0.023(2)
C7 0.040(2) 0.045(2) 0.048(2) -0.0023(17) -0.0054(17) 0.0138(18)
C8 0.053(3) 0.037(2) 0.056(2) 0.0044(19) 0.000(2) 0.0050(18)
C9 0.046(2) 0.044(2) 0.047(2) 0.0046(18) 0.0002(18) 0.0023(18)
C10 0.035(2) 0.044(2) 0.041(2) 0.0010(16) -0.0006(16) 0.0082(17)
C11 0.0312(18) 0.038(2) 0.0363(19) 0.0019(15) -0.0020(14) 0.0101(15)
C12 0.0287(18) 0.045(2) 0.0371(19) -0.0002(15) -0.0043(15) 0.0106(16)
C13 0.093(4) 0.048(3) 0.061(3) 0.007(3) 0.004(3) 0.000(2)
C14 0.075(3) 0.071(3) 0.042(2) 0.005(3) 0.006(2) 0.005(2)

loop_
_atom_type_symbol
_atom_type_description
_atom_type_scat_dispersion_real
_atom_type_scat_dispersion_imag
_atom_type_scat_source
C C 0.0033 0.0016 'International Tables Vol C Tables 4.2.6.8 and 6.1.1.4'
H H 0.0000 0.0000 'International Tables Vol C Tables 4.2.6.8 and 6.1.1.4'
N N 0.0061 0.0033 'International Tables Vol C Tables 4.2.6.8 and 6.1.1.4'
O O 0.0106 0.0060 'International Tables Vol C Tables 4.2.6.8 and 6.1.1.4'
Ag Ag -0.8971 1.1015 'International Tables Vol C Tables 4.2.6.8 and 6.1.1.4'

loop_
_geom_angle_atom_site_label_1
_geom_angle_atom_site_label_2
_geom_angle_atom_site_label_3
_geom_angle
_geom_angle_publ_flag
O2 Ag1 N1 144.53(13) yes
O2 Ag1 N2 142.80(13) yes
N1 Ag1 N2 72.42(11) yes
N3 O2 Ag1 113.0(3) ?
C10 O4 C14 118.3(4) ?
C1 O5 C13 118.1(4) ?
C1 N1 C12 118.3(3) ?
C1 N1 Ag1 126.2(3) ?
C12 N1 Ag1 115.4(2) ?
C10 N2 C11 118.4(3) ?
C10 N2 Ag1 125.9(3) ?
C11 N2 Ag1 115.6(2) ?
O1 N3 O3 122.4(5) ?
O1 N3 O2 119.0(4) ?
O3 N3 O2 118.6(4) ?
N1 C1 O5 112.8(4) ?
N1 C1 C2 123.2(4) ?
O5 C1 C2 124.0(4) ?
C3 C2 C1 118.0(4) ?
C3 C2 H2 121.0 ?
C1 C2 H2 121.0 ?
C2 C3 C4 121.0(4) ?
C2 C3 H3 119.5 ?
C4 C3 H3 119.5 ?
C3 C4 C12 116.7(4) ?
C3 C4 C5 123.4(4) ?
C12 C4 C5 119.9(4) ?
C6 C5 C4 120.9(4) ?
C6 C5 H5 119.5 ?
C4 C5 H5 119.5 ?
C5 C6 C7 121.2(4) ?
C5 C6 H6 119.4 ?
C7 C6 H6 119.4 ?
C11 C7 C8 116.4(4) ?
C11 C7 C6 119.9(4) ?
C8 C7 C6 123.7(4) ?
C9 C8 C7 121.1(4) ?
C9 C8 H8 119.4 ?
C7 C8 H8 119.4 ?
C8 C9 C10 118.6(4) ?
C8 C9 H9 120.7 ?
C10 C9 H9 120.7 ?
N2 C10 O4 113.3(4) ?
N2 C10 C9 122.8(4) ?
O4 C10 C9 124.0(4) ?
N2 C11 C7 122.8(4) ?
N2 C11 C12 118.0(3) ?
C7 C11 C12 119.2(4) ?
N1 C12 C4 122.8(4) ?
N1 C12 C11 118.3(3) ?
C4 C12 C11 118.9(4) ?
O5 C13 H13A 109.5 ?
O5 C13 H13B 109.5 ?
H13A C13 H13B 109.5 ?
O5 C13 H13C 109.5 ?
H13A C13 H13C 109.5 ?
H13B C13 H13C 109.5 ?
O4 C14 H14A 109.5 ?
O4 C14 H14B 109.5 ?
H14A C14 H14B 109.5 ?
O4 C14 H14C 109.5 ?
H14A C14 H14C 109.5 ?
H14B C14 H14C 109.5 ?

loop_
_geom_bond_atom_site_label_1
_geom_bond_atom_site_label_2
_geom_bond_distance
_geom_bond_publ_flag
Ag1 N1 2.309(3) yes
Ag1 N2 2.316(3) yes
Ag1 O2 2.214(4) yes
O1 N3 1.221(5) ?
O2 N3 1.266(5) ?
O3 N3 1.230(5) ?
O4 C10 1.341(5) ?
O4 C14 1.437(5) ?
O5 C1 1.340(6) ?
O5 C13 1.440(5) ?
N1 C1 1.328(5) ?
N1 C12 1.361(5) ?
N2 C10 1.327(5) ?
N2 C11 1.353(5) ?
C1 C2 1.409(6) ?
C2 C3 1.366(6) ?
C2 H2 0.9300 ?
C3 C4 1.406(6) ?
C3 H3 0.9300 ?
C4 C12 1.407(6) ?
C4 C5 1.424(6) ?
C5 C6 1.349(7) ?
C5 H5 0.9300 ?
C6 C7 1.418(7) ?
C6 H6 0.9300 ?
C7 C11 1.404(6) ?
C7 C8 1.407(6) ?
C8 C9 1.345(7) ?
C8 H8 0.9300 ?
C9 C10 1.402(6) ?
C9 H9 0.9300 ?
C11 C12 1.451(5) ?
C13 H13A 0.9600 ?
C13 H13B 0.9600 ?
C13 H13C 0.9600 ?
C14 H14A 0.9600 ?
C14 H14B 0.9600 ?
C14 H14C 0.9600 ?

loop_
_geom_torsion_atom_site_label_1
_geom_torsion_atom_site_label_2
_geom_torsion_atom_site_label_3
_geom_torsion_atom_site_label_4
_geom_torsion
N1 Ag1 O2 N3 135.9(3)
N2 Ag1 O2 N3 -52.8(5)
O2 Ag1 N1 C1 -5.5(5)
N2 Ag1 N1 C1 -180.0(3)
O2 Ag1 N1 C12 178.2(3)
N2 Ag1 N1 C12 3.7(2)
O2 Ag1 N2 C10 6.1(4)
N1 Ag1 N2 C10 -179.2(3)
O2 Ag1 N2 C11 -178.0(3)
N1 Ag1 N2 C11 -3.4(2)
Ag1 O2 N3 O1 0.3(6)
Ag1 O2 N3 O3 177.9(4)
C12 N1 C1 O5 -179.0(3)
Ag1 N1 C1 O5 4.8(5)
C12 N1 C1 C2 0.6(6)
Ag1 N1 C1 C2 -175.6(3)
C13 O5 C1 N1 173.2(4)
C13 O5 C1 C2 -6.3(7)
N1 C1 C2 C3 0.2(6)
O5 C1 C2 C3 179.7(4)
C1 C2 C3 C4 -0.7(6)
C2 C3 C4 C12 0.3(6)
C2 C3 C4 C5 -178.3(4)
C3 C4 C5 C6 179.5(4)
C12 C4 C5 C6 0.9(7)
C4 C5 C6 C7 -0.1(8)
C5 C6 C7 C11 -0.2(7)
C5 C6 C7 C8 178.6(4)
C11 C7 C8 C9 0.4(6)
C6 C7 C8 C9 -178.5(4)
C7 C8 C9 C10 -1.1(7)
C11 N2 C10 O4 -179.9(3)
Ag1 N2 C10 O4 -4.2(5)
C11 N2 C10 C9 0.3(6)
Ag1 N2 C10 C9 176.0(3)
C14 O4 C10 N2 174.3(4)
C14 O4 C10 C9 -5.9(6)
C8 C9 C10 N2 0.7(6)
C8 C9 C10 O4 -179.0(4)
C10 N2 C11 C7 -1.0(5)
Ag1 N2 C11 C7 -177.1(3)
C10 N2 C11 C12 178.9(3)
Ag1 N2 C11 C12 2.7(4)
C8 C7 C11 N2 0.6(6)
C6 C7 C11 N2 179.6(4)
C8 C7 C11 C12 -179.2(4)
C6 C7 C11 C12 -0.2(6)
C1 N1 C12 C4 -0.9(5)
Ag1 N1 C12 C4 175.7(3)
C1 N1 C12 C11 179.6(3)
Ag1 N1 C12 C11 -3.8(4)
C3 C4 C12 N1 0.5(6)
C5 C4 C12 N1 179.1(4)
C3 C4 C12 C11 179.9(4)
C5 C4 C12 C11 -1.4(5)
N2 C11 C12 N1 0.7(5)
C7 C11 C12 N1 -179.4(3)
N2 C11 C12 C4 -178.8(3)
C7 C11 C12 C4 1.1(5)
